data_4308420
loop_
_publ_author_name
'Arom\'i, Guillem'
'Telser, Joshua'
'Ozarowski, Andrew'
'Brunel, Louis-Claude'
'Stoeckli-Evans, Helen-Margaret'
'Krzystek, J.'

_publ_section_title
;
 Synthesis, Crystal Structure, and High-Precision High-Frequency and -Field
 Electron Paramagnetic Resonance Investigation of a Manganese(III) Complex:
 [Mn(dbm)2(py)2](ClO4)
;
_journal_coden_ASTM INOCAJ
_journal_issue 2
_journal_name_full 'Inorganic Chemistry'
_journal_page_first 187
_journal_page_last 196
_journal_paper_doi 10.1021/ic049180u
_journal_volume 44
_journal_year 2005
_chemical_formula_moiety 'C40 H32 Mn N2 O4, (Cl O4)'
_chemical_formula_sum 'C40 H32 Cl Mn N2 O8'
_chemical_formula_weight 759.07
_space_group_IT_number 14
_symmetry_cell_setting monoclinic
_symmetry_space_group_name_Hall '-P 2yn'
_symmetry_space_group_name_H-M 'P 1 21/n 1'
_atom_sites_solution_hydrogens difmap
_atom_sites_solution_primary direct
_atom_sites_solution_secondary difmap
_audit_creation_method SHELXL-97
_cell_angle_alpha 90.00
_cell_angle_beta 100.144(4)
_cell_angle_gamma 90.00
_cell_formula_units_Z 4
_cell_length_a 8.2851(4)
_cell_length_b 24.0826(9)
_cell_length_c 17.9576(9)
_cell_measurement_reflns_used 48862
_cell_measurement_temperature 153(2)
_cell_measurement_theta_max 29.595
_cell_measurement_theta_min 1.615
_cell_volume 3527.0(3)
_computing_cell_refinement 'X-Area V1.17 (STOE & Cie GmbH, 2002)'
_computing_data_collection 'X-Area V1.17 (STOE & Cie GmbH, 2002)'
_computing_data_reduction 'X-RED32 V1.04 (STOE & Cie GmbH, 2002)'
_computing_molecular_graphics 'PLATON99 (Spek, 1990)'
_computing_publication_material 'SHELXL-97 (Sheldrick, 1997)'
_computing_structure_refinement 'SHELXL-97 (Sheldrick, 1997)'
_computing_structure_solution 'SHELXS-97 (Sheldrick, 1990)'
_diffrn_ambient_temperature 153(2)
_diffrn_measured_fraction_theta_full 0.995
_diffrn_measured_fraction_theta_max 0.995
_diffrn_measurement_device_type 'STOE IPDS-2'
_diffrn_measurement_method 'rotation method'
_diffrn_radiation_monochromator graphite
_diffrn_radiation_source 'fine-focus sealed tube'
_diffrn_radiation_type MoK\a
_diffrn_radiation_wavelength 0.71073
_diffrn_reflns_av_R_equivalents 0.0306
_diffrn_reflns_av_sigmaI/netI 0.0190
_diffrn_reflns_limit_h_max 11
_diffrn_reflns_limit_h_min -11
_diffrn_reflns_limit_k_max 28
_diffrn_reflns_limit_k_min -33
_diffrn_reflns_limit_l_max 24
_diffrn_reflns_limit_l_min -24
_diffrn_reflns_number 46621
_diffrn_reflns_theta_full 29.51
_diffrn_reflns_theta_max 29.51
_diffrn_reflns_theta_min 1.69
_diffrn_standards_decay_% 0
_diffrn_standards_interval_time 0
_diffrn_standards_number 0
_exptl_absorpt_coefficient_mu 0.508
_exptl_absorpt_correction_type none
_exptl_crystal_colour dark_brown
_exptl_crystal_density_diffrn 1.429
_exptl_crystal_density_meas ?
_exptl_crystal_density_method 'not measured'
_exptl_crystal_description block
_exptl_crystal_F_000 1568
_exptl_crystal_size_max 0.40
_exptl_crystal_size_mid 0.40
_exptl_crystal_size_min 0.40
_refine_diff_density_max 0.809
_refine_diff_density_min -0.563
_refine_diff_density_rms 0.052
_refine_ls_extinction_coef 0.0036(6)
_refine_ls_extinction_expression Fc^*^=kFc[1+0.001xFc^2^\l^3^/sin(2\q)]^-1/4^
_refine_ls_extinction_method SHELXL
_refine_ls_goodness_of_fit_ref 1.141
_refine_ls_hydrogen_treatment refall
_refine_ls_matrix_type full
_refine_ls_number_parameters 598
_refine_ls_number_reflns 9792
_refine_ls_number_restraints 0
_refine_ls_restrained_S_all 1.141
_refine_ls_R_factor_all 0.0449
_refine_ls_R_factor_gt 0.0367
_refine_ls_shift/su_max <0.001
_refine_ls_shift/su_mean <0.001
_refine_ls_structure_factor_coef Fsqd
_refine_ls_weighting_details 'calc w=1/[\s^2^(Fo^2^)+(0.0474P)^2^+1.0294P] where P=(Fo^2^+2Fc^2^)/3'
_refine_ls_weighting_scheme calc
_refine_ls_wR_factor_gt 0.0935
_refine_ls_wR_factor_ref 0.0972
_reflns_number_gt 8317
_reflns_number_total 9792
_reflns_threshold_expression I>2sigma(I)
_cod_data_source_file ic049180usi20040623_114341.cif
_cod_data_source_block ga-mndbm
_cod_depositor_comments
;
The following automatic conversions were performed:

'_exptl_crystal_density_meas' value 'none' was changed to '?' - the
value is perceived as not measured.

Automatic conversion script
Id: cif_fix_values 3008 2015-01-20 13:52:24Z robertas 

The following automatic conversions were performed:

data name '_atom_site_symetry_multiplicity' was replaced with
'_atom_site_symmetry_multiplicity' as specified in the replacement
file 'data/replacement-values/replacement_tags.lst'.

Automatic conversion script
Id: cif_correct_tags 9268 2022-04-12 08:56:07Z antanas 
;
_cod_original_sg_symbol_H-M 'P 21/n'
_cod_database_code 4308420

loop_
_symmetry_equiv_pos_as_xyz
'x, y, z'
'-x+1/2, y+1/2, -z+1/2'
'-x, -y, -z'
'x-1/2, -y-1/2, z-1/2'

loop_
_atom_site_label
_atom_site_type_symbol
_atom_site_fract_x
_atom_site_fract_y
_atom_site_fract_z
_atom_site_U_iso_or_equiv
_atom_site_adp_type
_atom_site_occupancy
_atom_site_symmetry_multiplicity
_atom_site_calc_flag
_atom_site_refinement_flags
_atom_site_disorder_assembly
_atom_site_disorder_group
Cl1 Cl 0.47858(5) 0.341737(16) 0.32961(2) 0.03324(9) Uani 1 1 d . . .
O11 O 0.4406(3) 0.39483(9) 0.29537(12) 0.0794(6) Uani 1 1 d . . .
O12 O 0.6249(2) 0.34809(7) 0.38430(9) 0.0596(4) Uani 1 1 d . . .
O13 O 0.3479(3) 0.32736(10) 0.36646(13) 0.0945(8) Uani 1 1 d . . .
O14 O 0.4999(3) 0.30209(11) 0.27528(13) 0.1086(10) Uani 1 1 d . . .
Mn1 Mn 0.27891(2) 0.089323(9) 0.278593(11) 0.02150(6) Uani 1 1 d . . .
O1 O 0.18420(12) 0.03827(4) 0.34002(5) 0.02482(19) Uani 1 1 d . . .
O2 O 0.41204(12) 0.12193(4) 0.36581(5) 0.0256(2) Uani 1 1 d . . .
O3 O 0.38638(12) 0.13527(4) 0.21568(5) 0.02493(19) Uani 1 1 d . . .
O4 O 0.13063(12) 0.06037(4) 0.19460(5) 0.02525(19) Uani 1 1 d . . .
N1 N 0.46340(15) 0.02025(5) 0.26756(7) 0.0271(2) Uani 1 1 d . . .
N2 N 0.09208(15) 0.15720(5) 0.28662(7) 0.0282(2) Uani 1 1 d . . .
C1 C 0.4133(2) -0.03012(7) 0.24244(9) 0.0326(3) Uani 1 1 d . . .
H1 H 0.302(3) -0.0348(9) 0.2298(12) 0.042(6) Uiso 1 1 d . . .
C2 C 0.5212(3) -0.07252(8) 0.23426(11) 0.0420(4) Uani 1 1 d . . .
H2 H 0.476(3) -0.1074(10) 0.2191(13) 0.048(6) Uiso 1 1 d . . .
C3 C 0.6878(3) -0.06256(9) 0.25319(11) 0.0468(4) Uani 1 1 d . . .
H3 H 0.766(4) -0.0908(12) 0.2473(18) 0.073(8) Uiso 1 1 d . . .
C4 C 0.7403(2) -0.01065(9) 0.27952(11) 0.0445(4) Uani 1 1 d . . .
H4 H 0.857(3) -0.0018(11) 0.2928(14) 0.060(7) Uiso 1 1 d . . .
C5 C 0.62491(19) 0.02926(8) 0.28603(10) 0.0355(3) Uani 1 1 d . . .
H5 H 0.654(3) 0.0678(10) 0.3082(13) 0.046(6) Uiso 1 1 d . . .
C6 C -0.06728(18) 0.14465(7) 0.27986(9) 0.0330(3) Uani 1 1 d . . .
H6 H -0.095(2) 0.1065(9) 0.2619(11) 0.033(5) Uiso 1 1 d . . .
C7 C -0.1831(2) 0.18207(9) 0.29534(11) 0.0425(4) Uani 1 1 d . . .
H7 H -0.294(3) 0.1710(11) 0.2907(14) 0.059(7) Uiso 1 1 d . . .
C8 C -0.1344(2) 0.23515(9) 0.31664(12) 0.0477(4) Uani 1 1 d . . .
H8 H -0.211(3) 0.2626(12) 0.3294(15) 0.066(7) Uiso 1 1 d . . .
C9 C 0.0286(2) 0.24922(8) 0.32107(11) 0.0442(4) Uani 1 1 d . . .
H9 H 0.070(3) 0.2852(11) 0.3340(14) 0.052(6) Uiso 1 1 d . . .
C10 C 0.1382(2) 0.20916(7) 0.30619(10) 0.0356(3) Uani 1 1 d . . .
H10 H 0.257(3) 0.2174(9) 0.3104(12) 0.044(6) Uiso 1 1 d . . .
C11 C 0.24080(16) 0.02596(6) 0.40949(7) 0.0230(2) Uani 1 1 d . . .
C12 C 0.17577(16) -0.02593(6) 0.43703(8) 0.0248(3) Uani 1 1 d . . .
C13 C 0.11475(19) -0.06687(6) 0.38484(9) 0.0299(3) Uani 1 1 d . . .
H13 H 0.119(2) -0.0625(9) 0.3319(12) 0.035(5) Uiso 1 1 d . . .
C14 C 0.0533(2) -0.11615(7) 0.40855(11) 0.0376(3) Uani 1 1 d . . .
H14 H 0.018(3) -0.1452(10) 0.3729(13) 0.049(6) Uiso 1 1 d . . .
C15 C 0.0495(2) -0.12441(7) 0.48452(11) 0.0397(4) Uani 1 1 d . . .
H15 H 0.008(3) -0.1578(10) 0.5047(13) 0.049(6) Uiso 1 1 d . . .
C16 C 0.1081(2) -0.08379(7) 0.53659(10) 0.0374(3) Uani 1 1 d . . .
H16 H 0.105(3) -0.0888(9) 0.5859(14) 0.047(6) Uiso 1 1 d . . .
C17 C 0.1724(2) -0.03479(7) 0.51358(9) 0.0317(3) Uani 1 1 d . . .
H17 H 0.208(3) -0.0057(9) 0.5502(12) 0.037(5) Uiso 1 1 d . . .
C18 C 0.35328(19) 0.05848(6) 0.45736(8) 0.0286(3) Uani 1 1 d . . .
H18 H 0.382(3) 0.0474(9) 0.5070(12) 0.039(5) Uiso 1 1 d . . .
C19 C 0.41980(16) 0.10786(6) 0.43527(7) 0.0231(2) Uani 1 1 d . . .
C20 C 0.50231(16) 0.14806(6) 0.49208(8) 0.0247(3) Uani 1 1 d . . .
C21 C 0.5098(2) 0.14002(7) 0.56956(9) 0.0341(3) Uani 1 1 d . . .
H21 H 0.470(3) 0.1075(9) 0.5878(12) 0.039(5) Uiso 1 1 d . . .
C22 C 0.5801(2) 0.17987(8) 0.62066(9) 0.0402(4) Uani 1 1 d . . .
H22 H 0.584(3) 0.1726(10) 0.6761(14) 0.054(6) Uiso 1 1 d . . .
C23 C 0.6423(2) 0.22817(7) 0.59542(10) 0.0375(3) Uani 1 1 d . . .
H23 H 0.690(3) 0.2562(10) 0.6324(13) 0.051(6) Uiso 1 1 d . . .
C24 C 0.6359(2) 0.23671(7) 0.51879(10) 0.0360(3) Uani 1 1 d . . .
H24 H 0.679(3) 0.2693(11) 0.5022(14) 0.057(7) Uiso 1 1 d . . .
C25 C 0.56616(19) 0.19699(7) 0.46731(9) 0.0300(3) Uani 1 1 d . . .
H25 H 0.562(2) 0.2029(8) 0.4148(12) 0.035(5) Uiso 1 1 d . . .
C26 C 0.35292(16) 0.13804(5) 0.14293(7) 0.0216(2) Uani 1 1 d . . .
C27 C 0.46938(16) 0.17114(6) 0.10731(8) 0.0233(2) Uani 1 1 d . . .
C28 C 0.54656(18) 0.21688(6) 0.14538(9) 0.0294(3) Uani 1 1 d . . .
H28 H 0.520(2) 0.2277(8) 0.1918(11) 0.032(5) Uiso 1 1 d . . .
C29 C 0.6584(2) 0.24764(7) 0.11369(11) 0.0371(3) Uani 1 1 d . . .
H29 H 0.711(3) 0.2788(10) 0.1382(13) 0.051(6) Uiso 1 1 d . . .
C30 C 0.6958(2) 0.23227(8) 0.04424(11) 0.0400(4) Uani 1 1 d . . .
H30 H 0.773(3) 0.2527(10) 0.0230(13) 0.049(6) Uiso 1 1 d . . .
C31 C 0.6203(2) 0.18682(8) 0.00648(11) 0.0418(4) Uani 1 1 d . . .
H31 H 0.644(3) 0.1759(10) -0.0389(14) 0.054(6) Uiso 1 1 d . . .
C32 C 0.5061(2) 0.15640(7) 0.03717(9) 0.0340(3) Uani 1 1 d . . .
H32 H 0.456(3) 0.1238(10) 0.0100(13) 0.046(6) Uiso 1 1 d . . .
C33 C 0.21751(17) 0.11337(6) 0.09804(8) 0.0250(3) Uani 1 1 d . . .
H33 H 0.201(2) 0.1225(8) 0.0487(12) 0.034(5) Uiso 1 1 d . . .
C34 C 0.11009(16) 0.07723(5) 0.12588(7) 0.0216(2) Uani 1 1 d . . .
C35 C -0.03594(16) 0.05452(6) 0.07600(8) 0.0231(2) Uani 1 1 d . . .
C36 C -0.11336(18) 0.00778(6) 0.09959(9) 0.0287(3) Uani 1 1 d . . .
H36 H -0.066(3) -0.0093(10) 0.1482(12) 0.043(6) Uiso 1 1 d . . .
C37 C -0.24876(19) -0.01469(7) 0.05344(10) 0.0344(3) Uani 1 1 d . . .
H37 H -0.298(3) -0.0481(10) 0.0686(13) 0.050(6) Uiso 1 1 d . . .
C38 C -0.30781(17) 0.00879(7) -0.01619(9) 0.0322(3) Uani 1 1 d . . .
H38 H -0.400(2) -0.0062(8) -0.0488(11) 0.034(5) Uiso 1 1 d . . .
C39 C -0.23300(19) 0.05520(8) -0.03963(9) 0.0343(3) Uani 1 1 d . . .
H39 H -0.273(3) 0.0712(10) -0.0869(13) 0.045(6) Uiso 1 1 d . . .
C40 C -0.09713(19) 0.07816(7) 0.00617(9) 0.0307(3) Uani 1 1 d . . .
H40 H -0.045(2) 0.1102(9) -0.0098(12) 0.036(5) Uiso 1 1 d . . .

loop_
_atom_site_aniso_label
_atom_site_aniso_U_11
_atom_site_aniso_U_22
_atom_site_aniso_U_33
_atom_site_aniso_U_23
_atom_site_aniso_U_13
_atom_site_aniso_U_12
Cl1 0.03715(18) 0.03387(18) 0.02955(17) -0.00384(14) 0.00819(14) 0.00459(14)
O11 0.0858(13) 0.0690(12) 0.0762(13) 0.0307(10) -0.0056(10) 0.0138(10)
O12 0.0545(9) 0.0623(10) 0.0545(9) -0.0052(7) -0.0110(7) 0.0092(7)
O13 0.0917(14) 0.1115(17) 0.0948(15) -0.0367(13) 0.0563(12) -0.0575(13)
O14 0.1017(16) 0.131(2) 0.0843(14) -0.0722(14) -0.0091(12) 0.0548(15)
Mn1 0.02044(10) 0.02513(10) 0.01837(10) -0.00006(7) 0.00188(7) -0.00421(7)
O1 0.0239(4) 0.0289(5) 0.0209(4) 0.0023(4) 0.0017(3) -0.0041(4)
O2 0.0258(4) 0.0296(5) 0.0206(4) -0.0015(4) 0.0019(3) -0.0054(4)
O3 0.0246(4) 0.0290(5) 0.0212(4) -0.0006(4) 0.0040(3) -0.0065(4)
O4 0.0248(4) 0.0291(5) 0.0204(4) 0.0005(4) 0.0002(3) -0.0065(4)
N1 0.0239(5) 0.0312(6) 0.0264(6) -0.0015(5) 0.0045(4) -0.0015(5)
N2 0.0249(5) 0.0304(6) 0.0292(6) 0.0014(5) 0.0046(4) -0.0010(5)
C1 0.0326(7) 0.0331(7) 0.0315(7) -0.0043(6) 0.0044(6) -0.0031(6)
C2 0.0554(10) 0.0333(8) 0.0374(9) -0.0043(7) 0.0082(8) 0.0056(8)
C3 0.0475(10) 0.0512(11) 0.0426(9) 0.0001(8) 0.0102(8) 0.0208(9)
C4 0.0286(7) 0.0570(11) 0.0473(10) 0.0007(8) 0.0049(7) 0.0098(7)
C5 0.0254(7) 0.0397(8) 0.0405(8) -0.0019(7) 0.0036(6) -0.0015(6)
C6 0.0258(6) 0.0365(8) 0.0368(8) 0.0071(6) 0.0055(6) -0.0017(6)
C7 0.0282(7) 0.0496(10) 0.0508(10) 0.0127(8) 0.0098(7) 0.0077(7)
C8 0.0442(10) 0.0470(10) 0.0529(11) 0.0063(8) 0.0115(8) 0.0201(8)
C9 0.0484(10) 0.0336(8) 0.0476(10) -0.0037(7) 0.0004(8) 0.0068(7)
C10 0.0323(7) 0.0323(8) 0.0403(8) -0.0020(6) 0.0009(6) -0.0010(6)
C11 0.0236(6) 0.0236(6) 0.0218(6) 0.0006(5) 0.0042(5) 0.0017(5)
C12 0.0232(6) 0.0246(6) 0.0260(6) 0.0030(5) 0.0030(5) 0.0014(5)
C13 0.0315(7) 0.0284(7) 0.0294(7) -0.0001(6) 0.0039(6) -0.0025(6)
C14 0.0404(8) 0.0286(7) 0.0423(9) -0.0003(7) 0.0031(7) -0.0066(6)
C15 0.0391(8) 0.0321(8) 0.0471(9) 0.0117(7) 0.0059(7) -0.0046(7)
C16 0.0417(9) 0.0388(9) 0.0316(8) 0.0116(6) 0.0062(6) -0.0017(7)
C17 0.0351(7) 0.0328(7) 0.0268(7) 0.0033(6) 0.0040(6) -0.0012(6)
C18 0.0329(7) 0.0284(7) 0.0224(6) 0.0011(5) -0.0012(5) -0.0036(5)
C19 0.0205(5) 0.0260(6) 0.0219(6) -0.0016(5) 0.0009(4) 0.0019(5)
C20 0.0225(6) 0.0266(6) 0.0239(6) -0.0034(5) 0.0010(5) 0.0003(5)
C21 0.0424(8) 0.0327(8) 0.0252(7) -0.0005(6) 0.0009(6) -0.0063(6)
C22 0.0519(10) 0.0412(9) 0.0252(7) -0.0057(6) 0.0001(7) -0.0079(8)
C23 0.0385(8) 0.0378(8) 0.0344(8) -0.0116(7) 0.0015(6) -0.0083(7)
C24 0.0388(8) 0.0322(8) 0.0367(8) -0.0056(6) 0.0061(6) -0.0101(6)
C25 0.0317(7) 0.0318(7) 0.0263(7) -0.0028(5) 0.0045(5) -0.0047(6)
C26 0.0221(5) 0.0207(6) 0.0226(6) -0.0003(4) 0.0056(5) 0.0010(4)
C27 0.0219(5) 0.0231(6) 0.0254(6) 0.0021(5) 0.0050(5) 0.0008(5)
C28 0.0272(6) 0.0287(7) 0.0323(7) -0.0015(6) 0.0055(5) -0.0040(5)
C29 0.0322(7) 0.0317(8) 0.0470(9) 0.0035(7) 0.0061(7) -0.0094(6)
C30 0.0316(7) 0.0432(9) 0.0477(9) 0.0143(7) 0.0140(7) -0.0043(7)
C31 0.0451(9) 0.0492(10) 0.0363(8) 0.0040(7) 0.0213(7) -0.0034(8)
C32 0.0405(8) 0.0344(8) 0.0299(7) -0.0029(6) 0.0137(6) -0.0057(6)
C33 0.0269(6) 0.0264(6) 0.0212(6) 0.0009(5) 0.0026(5) -0.0032(5)
C34 0.0210(5) 0.0219(6) 0.0212(6) -0.0013(4) 0.0018(4) 0.0007(4)
C35 0.0197(5) 0.0260(6) 0.0230(6) -0.0031(5) 0.0023(4) 0.0006(5)
C36 0.0252(6) 0.0302(7) 0.0291(7) 0.0011(5) 0.0003(5) -0.0040(5)
C37 0.0267(7) 0.0354(8) 0.0395(8) -0.0022(6) 0.0011(6) -0.0075(6)
C38 0.0206(6) 0.0418(8) 0.0326(7) -0.0114(6) 0.0006(5) -0.0006(6)
C39 0.0284(7) 0.0467(9) 0.0254(7) -0.0007(6) -0.0019(5) -0.0005(6)
C40 0.0285(7) 0.0360(8) 0.0259(7) 0.0026(6) 0.0001(5) -0.0036(6)

loop_
_atom_type_symbol
_atom_type_description
_atom_type_scat_dispersion_real
_atom_type_scat_dispersion_imag
_atom_type_scat_source
C C 0.0033 0.0016 'International Tables Vol C Tables 4.2.6.8 and 6.1.1.4'
H H 0.0000 0.0000 'International Tables Vol C Tables 4.2.6.8 and 6.1.1.4'
Cl Cl 0.1484 0.1585 'International Tables Vol C Tables 4.2.6.8 and 6.1.1.4'
Mn Mn 0.3368 0.7283 'International Tables Vol C Tables 4.2.6.8 and 6.1.1.4'
N N 0.0061 0.0033 'International Tables Vol C Tables 4.2.6.8 and 6.1.1.4'
O O 0.0106 0.0060 'International Tables Vol C Tables 4.2.6.8 and 6.1.1.4'

loop_
_geom_angle_atom_site_label_1
_geom_angle_atom_site_label_2
_geom_angle_atom_site_label_3
_geom_angle
_geom_angle_site_symmetry_1
_geom_angle_site_symmetry_3
_geom_angle_publ_flag
O14 Cl1 O13 111.24(16) . . ?
O14 Cl1 O11 110.84(16) . . ?
O13 Cl1 O11 107.03(15) . . ?
O14 Cl1 O12 110.89(12) . . ?
O13 Cl1 O12 109.47(13) . . ?
O11 Cl1 O12 107.21(12) . . ?
O4 Mn1 O3 92.67(4) . . ?
O4 Mn1 O1 87.04(4) . . ?
O3 Mn1 O1 174.98(5) . . ?
O4 Mn1 O2 174.87(5) . . ?
O3 Mn1 O2 89.13(4) . . ?
O1 Mn1 O2 91.58(4) . . ?
O4 Mn1 N2 87.82(5) . . ?
O3 Mn1 N2 90.83(4) . . ?
O1 Mn1 N2 94.17(4) . . ?
O2 Mn1 N2 87.36(5) . . ?
O4 Mn1 N1 90.73(4) . . ?
O3 Mn1 N1 88.96(4) . . ?
O1 Mn1 N1 86.03(4) . . ?
O2 Mn1 N1 94.10(4) . . ?
N2 Mn1 N1 178.53(5) . . ?
C11 O1 Mn1 126.24(9) . . ?
C19 O2 Mn1 127.51(9) . . ?
C26 O3 Mn1 126.17(9) . . ?
C34 O4 Mn1 127.23(9) . . ?
C1 N1 C5 117.96(14) . . ?
C1 N1 Mn1 121.11(10) . . ?
C5 N1 Mn1 120.93(11) . . ?
C10 N2 C6 117.81(14) . . ?
C10 N2 Mn1 121.55(10) . . ?
C6 N2 Mn1 120.24(11) . . ?
N1 C1 C2 122.62(16) . . ?
N1 C1 H1 115.8(14) . . ?
C2 C1 H1 121.6(14) . . ?
C3 C2 C1 118.81(18) . . ?
C3 C2 H2 123.6(14) . . ?
C1 C2 H2 117.5(14) . . ?
C4 C3 C2 118.85(17) . . ?
C4 C3 H3 120.1(18) . . ?
C2 C3 H3 121.1(18) . . ?
C5 C4 C3 118.69(17) . . ?
C5 C4 H4 119.9(16) . . ?
C3 C4 H4 121.4(15) . . ?
N1 C5 C4 123.06(17) . . ?
N1 C5 H5 113.6(13) . . ?
C4 C5 H5 123.2(13) . . ?
N2 C6 C7 122.95(17) . . ?
N2 C6 H6 113.9(12) . . ?
C7 C6 H6 123.2(12) . . ?
C8 C7 C6 118.87(17) . . ?
C8 C7 H7 121.2(16) . . ?
C6 C7 H7 119.9(16) . . ?
C7 C8 C9 118.74(17) . . ?
C7 C8 H8 121.9(16) . . ?
C9 C8 H8 119.3(16) . . ?
C8 C9 C10 119.11(18) . . ?
C8 C9 H9 123.1(15) . . ?
C10 C9 H9 117.8(15) . . ?
N2 C10 C9 122.45(16) . . ?
N2 C10 H10 116.2(13) . . ?
C9 C10 H10 121.4(13) . . ?
O1 C11 C18 123.96(13) . . ?
O1 C11 C12 115.23(12) . . ?
C18 C11 C12 120.80(12) . . ?
C17 C12 C13 119.12(13) . . ?
C17 C12 C11 121.98(13) . . ?
C13 C12 C11 118.90(13) . . ?
C14 C13 C12 120.55(15) . . ?
C14 C13 H13 118.4(12) . . ?
C12 C13 H13 121.0(12) . . ?
C15 C14 C13 119.91(16) . . ?
C15 C14 H14 119.7(14) . . ?
C13 C14 H14 120.3(14) . . ?
C14 C15 C16 119.93(15) . . ?
C14 C15 H15 124.0(14) . . ?
C16 C15 H15 116.1(14) . . ?
C15 C16 C17 120.57(16) . . ?
C15 C16 H16 120.3(15) . . ?
C17 C16 H16 119.2(15) . . ?
C12 C17 C16 119.91(15) . . ?
C12 C17 H17 120.1(12) . . ?
C16 C17 H17 119.9(12) . . ?
C11 C18 C19 123.91(13) . . ?
C11 C18 H18 117.8(13) . . ?
C19 C18 H18 118.3(13) . . ?
O2 C19 C18 123.10(13) . . ?
O2 C19 C20 115.74(12) . . ?
C18 C19 C20 121.15(12) . . ?
C21 C20 C25 118.82(13) . . ?
C21 C20 C19 121.96(13) . . ?
C25 C20 C19 119.11(13) . . ?
C20 C21 C22 120.31(15) . . ?
C20 C21 H21 120.7(13) . . ?
C22 C21 H21 119.0(13) . . ?
C23 C22 C21 120.30(16) . . ?
C23 C22 H22 121.6(14) . . ?
C21 C22 H22 118.1(14) . . ?
C24 C23 C22 120.05(15) . . ?
C24 C23 H23 120.7(14) . . ?
C22 C23 H23 119.2(14) . . ?
C23 C24 C25 120.01(16) . . ?
C23 C24 H24 119.5(15) . . ?
C25 C24 H24 120.4(15) . . ?
C24 C25 C20 120.51(14) . . ?
C24 C25 H25 119.9(12) . . ?
C20 C25 H25 119.6(12) . . ?
O3 C26 C33 124.88(12) . . ?
O3 C26 C27 115.19(11) . . ?
C33 C26 C27 119.93(12) . . ?
C32 C27 C28 119.43(13) . . ?
C32 C27 C26 121.07(13) . . ?
C28 C27 C26 119.47(12) . . ?
C29 C28 C27 120.31(15) . . ?
C29 C28 H28 119.7(12) . . ?
C27 C28 H28 120.0(12) . . ?
C30 C29 C28 119.91(16) . . ?
C30 C29 H29 118.6(15) . . ?
C28 C29 H29 121.5(15) . . ?
C29 C30 C31 119.99(15) . . ?
C29 C30 H30 120.1(14) . . ?
C31 C30 H30 119.9(14) . . ?
C30 C31 C32 120.45(16) . . ?
C30 C31 H31 121.1(16) . . ?
C32 C31 H31 118.5(16) . . ?
C27 C32 C31 119.89(15) . . ?
C27 C32 H32 121.2(13) . . ?
C31 C32 H32 118.9(13) . . ?
C26 C33 C34 123.81(13) . . ?
C26 C33 H33 115.8(13) . . ?
C34 C33 H33 120.4(13) . . ?
O4 C34 C33 123.81(12) . . ?
O4 C34 C35 114.96(11) . . ?
C33 C34 C35 121.21(12) . . ?
C40 C35 C36 119.32(13) . . ?
C40 C35 C34 121.68(13) . . ?
C36 C35 C34 119.00(12) . . ?
C37 C36 C35 120.06(14) . . ?
C37 C36 H36 121.6(13) . . ?
C35 C36 H36 118.3(13) . . ?
C38 C37 C36 120.21(15) . . ?
C38 C37 H37 119.9(14) . . ?
C36 C37 H37 119.8(14) . . ?
C37 C38 C39 120.10(14) . . ?
C37 C38 H38 121.5(12) . . ?
C39 C38 H38 118.4(12) . . ?
C38 C39 C40 120.23(15) . . ?
C38 C39 H39 120.2(14) . . ?
C40 C39 H39 119.5(14) . . ?
C35 C40 C39 120.06(15) . . ?
C35 C40 H40 119.3(12) . . ?
C39 C40 H40 120.7(12) . . ?

loop_
_geom_bond_atom_site_label_1
_geom_bond_atom_site_label_2
_geom_bond_distance
_geom_bond_site_symmetry_2
_geom_bond_publ_flag
Cl1 O14 1.3985(17) . ?
Cl1 O13 1.4081(18) . ?
Cl1 O11 1.4297(18) . ?
Cl1 O12 1.4278(15) . ?
Mn1 O4 1.9021(10) . ?
Mn1 O3 1.9100(10) . ?
Mn1 O1 1.9102(10) . ?
Mn1 O2 1.9178(10) . ?
Mn1 N2 2.2731(13) . ?
Mn1 N1 2.2912(13) . ?
O1 C11 1.2876(16) . ?
O2 C19 1.2832(16) . ?
O3 C26 1.2886(16) . ?
O4 C34 1.2817(16) . ?
N1 C1 1.335(2) . ?
N1 C5 1.3384(19) . ?
N2 C10 1.337(2) . ?
N2 C6 1.3390(19) . ?
C1 C2 1.382(2) . ?
C1 H1 0.92(2) . ?
C2 C3 1.383(3) . ?
C2 H2 0.94(2) . ?
C3 C4 1.380(3) . ?
C3 H3 0.96(3) . ?
C4 C5 1.375(2) . ?
C4 H4 0.98(3) . ?
C5 H5 1.02(2) . ?
C6 C7 1.380(2) . ?
C6 H6 0.99(2) . ?
C7 C8 1.374(3) . ?
C7 H7 0.95(3) . ?
C8 C9 1.381(3) . ?
C8 H8 0.97(3) . ?
C9 C10 1.383(2) . ?
C9 H9 0.94(3) . ?
C10 H10 0.99(2) . ?
C11 C18 1.3924(19) . ?
C11 C12 1.4801(19) . ?
C12 C17 1.396(2) . ?
C12 C13 1.392(2) . ?
C13 C14 1.388(2) . ?
C13 H13 0.96(2) . ?
C14 C15 1.385(3) . ?
C14 H14 0.96(2) . ?
C15 C16 1.381(3) . ?
C15 H15 0.97(2) . ?
C16 C17 1.387(2) . ?
C16 H16 0.90(2) . ?
C17 H17 0.97(2) . ?
C18 C19 1.397(2) . ?
C18 H18 0.92(2) . ?
C19 C20 1.4832(19) . ?
C20 C21 1.395(2) . ?
C20 C25 1.396(2) . ?
C21 C22 1.384(2) . ?
C21 H21 0.93(2) . ?
C22 C23 1.381(3) . ?
C22 H22 1.01(2) . ?
C23 C24 1.383(2) . ?
C23 H23 0.98(2) . ?
C24 C25 1.384(2) . ?
C24 H24 0.93(3) . ?
C25 H25 0.95(2) . ?
C26 C33 1.3939(18) . ?
C26 C27 1.4809(18) . ?
C27 C32 1.393(2) . ?
C27 C28 1.391(2) . ?
C28 C29 1.384(2) . ?
C28 H28 0.94(2) . ?
C29 C30 1.388(3) . ?
C29 H29 0.94(2) . ?
C30 C31 1.378(3) . ?
C30 H30 0.94(2) . ?
C31 C32 1.386(2) . ?
C31 H31 0.91(2) . ?
C32 H32 0.98(2) . ?
C33 C34 1.3986(18) . ?
C33 H33 0.90(2) . ?
C34 C35 1.4777(18) . ?
C35 C40 1.389(2) . ?
C35 C36 1.398(2) . ?
C36 C37 1.382(2) . ?
C36 H36 0.98(2) . ?
C37 C38 1.381(2) . ?
C37 H37 0.96(2) . ?
C38 C39 1.379(2) . ?
C38 H38 0.95(2) . ?
C39 C40 1.387(2) . ?
C39 H39 0.94(2) . ?
C40 H40 0.95(2) . ?

loop_
_geom_torsion_atom_site_label_1
_geom_torsion_atom_site_label_2
_geom_torsion_atom_site_label_3
_geom_torsion_atom_site_label_4
_geom_torsion
_geom_torsion_site_symmetry_1
_geom_torsion_site_symmetry_2
_geom_torsion_site_symmetry_3
_geom_torsion_site_symmetry_4
_geom_torsion_publ_flag
O4 Mn1 O1 C11 168.23(11) . . . . ?
O3 Mn1 O1 C11 81.4(5) . . . . ?
O2 Mn1 O1 C11 -16.71(11) . . . . ?
N2 Mn1 O1 C11 -104.18(11) . . . . ?
N1 Mn1 O1 C11 77.29(11) . . . . ?
O4 Mn1 O2 C19 75.6(5) . . . . ?
O3 Mn1 O2 C19 -173.73(12) . . . . ?
O1 Mn1 O2 C19 1.29(12) . . . . ?
N2 Mn1 O2 C19 95.39(12) . . . . ?
N1 Mn1 O2 C19 -84.84(12) . . . . ?
O4 Mn1 O3 C26 -1.52(11) . . . . ?
O1 Mn1 O3 C26 85.0(5) . . . . ?
O2 Mn1 O3 C26 -176.72(11) . . . . ?
N2 Mn1 O3 C26 -89.38(11) . . . . ?
N1 Mn1 O3 C26 89.17(11) . . . . ?
O3 Mn1 O4 C34 -9.42(12) . . . . ?
O1 Mn1 O4 C34 175.60(12) . . . . ?
O2 Mn1 O4 C34 101.1(5) . . . . ?
N2 Mn1 O4 C34 81.31(11) . . . . ?
N1 Mn1 O4 C34 -98.42(11) . . . . ?
O4 Mn1 N1 C1 -31.91(12) . . . . ?
O3 Mn1 N1 C1 -124.57(12) . . . . ?
O1 Mn1 N1 C1 55.07(12) . . . . ?
O2 Mn1 N1 C1 146.37(12) . . . . ?
N2 Mn1 N1 C1 -42.7(18) . . . . ?
O4 Mn1 N1 C5 147.99(12) . . . . ?
O3 Mn1 N1 C5 55.33(12) . . . . ?
O1 Mn1 N1 C5 -125.03(12) . . . . ?
O2 Mn1 N1 C5 -33.72(13) . . . . ?
N2 Mn1 N1 C5 137.2(17) . . . . ?
O4 Mn1 N2 C10 -143.69(13) . . . . ?
O3 Mn1 N2 C10 -51.05(13) . . . . ?
O1 Mn1 N2 C10 129.44(13) . . . . ?
O2 Mn1 N2 C10 38.05(13) . . . . ?
N1 Mn1 N2 C10 -132.9(17) . . . . ?
O4 Mn1 N2 C6 43.69(12) . . . . ?
O3 Mn1 N2 C6 136.33(12) . . . . ?
O1 Mn1 N2 C6 -43.18(12) . . . . ?
O2 Mn1 N2 C6 -134.58(12) . . . . ?
N1 Mn1 N2 C6 54.5(18) . . . . ?
C5 N1 C1 C2 -0.7(2) . . . . ?
Mn1 N1 C1 C2 179.22(13) . . . . ?
N1 C1 C2 C3 0.4(3) . . . . ?
C1 C2 C3 C4 0.0(3) . . . . ?
C2 C3 C4 C5 0.1(3) . . . . ?
C1 N1 C5 C4 0.7(3) . . . . ?
Mn1 N1 C5 C4 -179.20(14) . . . . ?
C3 C4 C5 N1 -0.4(3) . . . . ?
C10 N2 C6 C7 -2.9(2) . . . . ?
Mn1 N2 C6 C7 169.99(13) . . . . ?
N2 C6 C7 C8 1.9(3) . . . . ?
C6 C7 C8 C9 0.6(3) . . . . ?
C7 C8 C9 C10 -1.9(3) . . . . ?
C6 N2 C10 C9 1.5(3) . . . . ?
Mn1 N2 C10 C9 -171.30(14) . . . . ?
C8 C9 C10 N2 0.9(3) . . . . ?
Mn1 O1 C11 C18 18.6(2) . . . . ?
Mn1 O1 C11 C12 -162.32(9) . . . . ?
O1 C11 C12 C17 -155.14(13) . . . . ?
C18 C11 C12 C17 24.0(2) . . . . ?
O1 C11 C12 C13 24.22(18) . . . . ?
C18 C11 C12 C13 -156.67(14) . . . . ?
C17 C12 C13 C14 -0.8(2) . . . . ?
C11 C12 C13 C14 179.78(14) . . . . ?
C12 C13 C14 C15 1.3(3) . . . . ?
C13 C14 C15 C16 -0.6(3) . . . . ?
C14 C15 C16 C17 -0.6(3) . . . . ?
C13 C12 C17 C16 -0.3(2) . . . . ?
C11 C12 C17 C16 179.09(14) . . . . ?
C15 C16 C17 C12 1.0(3) . . . . ?
O1 C11 C18 C19 -1.0(2) . . . . ?
C12 C11 C18 C19 179.96(13) . . . . ?
Mn1 O2 C19 C18 12.8(2) . . . . ?
Mn1 O2 C19 C20 -166.14(9) . . . . ?
C11 C18 C19 O2 -15.5(2) . . . . ?
C11 C18 C19 C20 163.38(14) . . . . ?
O2 C19 C20 C21 175.53(14) . . . . ?
C18 C19 C20 C21 -3.5(2) . . . . ?
O2 C19 C20 C25 -0.67(19) . . . . ?
C18 C19 C20 C25 -179.66(14) . . . . ?
C25 C20 C21 C22 -0.3(2) . . . . ?
C19 C20 C21 C22 -176.53(15) . . . . ?
C20 C21 C22 C23 0.5(3) . . . . ?
C21 C22 C23 C24 -0.6(3) . . . . ?
C22 C23 C24 C25 0.4(3) . . . . ?
C23 C24 C25 C20 -0.2(3) . . . . ?
C21 C20 C25 C24 0.2(2) . . . . ?
C19 C20 C25 C24 176.48(14) . . . . ?
Mn1 O3 C26 C33 9.10(19) . . . . ?
Mn1 O3 C26 C27 -171.94(9) . . . . ?
O3 C26 C27 C32 145.89(14) . . . . ?
C33 C26 C27 C32 -35.1(2) . . . . ?
O3 C26 C27 C28 -32.45(18) . . . . ?
C33 C26 C27 C28 146.56(14) . . . . ?
C32 C27 C28 C29 0.3(2) . . . . ?
C26 C27 C28 C29 178.66(14) . . . . ?
C27 C28 C29 C30 -1.1(3) . . . . ?
C28 C29 C30 C31 0.8(3) . . . . ?
C29 C30 C31 C32 0.4(3) . . . . ?
C28 C27 C32 C31 0.9(2) . . . . ?
C26 C27 C32 C31 -177.48(15) . . . . ?
C30 C31 C32 C27 -1.2(3) . . . . ?
O3 C26 C33 C34 -7.4(2) . . . . ?
C27 C26 C33 C34 173.73(13) . . . . ?
Mn1 O4 C34 C33 13.22(19) . . . . ?
Mn1 O4 C34 C35 -168.20(9) . . . . ?
C26 C33 C34 O4 -4.5(2) . . . . ?
C26 C33 C34 C35 177.02(13) . . . . ?
O4 C34 C35 C40 164.33(13) . . . . ?
C33 C34 C35 C40 -17.1(2) . . . . ?
O4 C34 C35 C36 -16.20(18) . . . . ?
C33 C34 C35 C36 162.42(13) . . . . ?
C40 C35 C36 C37 0.4(2) . . . . ?
C34 C35 C36 C37 -179.09(14) . . . . ?
C35 C36 C37 C38 0.2(2) . . . . ?
C36 C37 C38 C39 -0.8(2) . . . . ?
C37 C38 C39 C40 0.7(2) . . . . ?
C36 C35 C40 C39 -0.4(2) . . . . ?
C34 C35 C40 C39 179.02(14) . . . . ?
C38 C39 C40 C35 -0.1(2) . . . . ?
